data_4084263
loop_
_publ_author_name
'Borr\'e, Etienne'
'Dahm, Georges'
'Aliprandi, Alessandro'
'Mauro, Matteo'
'Dagorne, Samuel'
'Bellemin-Laponnaz, St\'ephane'

_publ_section_title
;
 Tridentate Complexes of Group 10 Bearing Bis-Aryloxide N-Heterocyclic
 Carbene Ligands: Synthesis, Structural, Spectroscopic, and
 Computational Characterization
;
_journal_issue 17
_journal_name_full Organometallics
_journal_page_first 4374
_journal_paper_doi 10.1021/om5003446
_journal_volume 33
_journal_year 2014
_chemical_formula_moiety 'C49 H57 N2 O2 P Pt, C H2 Cl2'
_chemical_formula_sum 'C50 H59 Cl2 N2 O2 P Pt'
_chemical_formula_weight 1016.95
_chemical_name_systematic
;
 ?
;
_space_group_IT_number 14
_symmetry_cell_setting monoclinic
_symmetry_space_group_name_Hall '-P 2ybc'
_symmetry_space_group_name_H-M 'P 1 21/c 1'
_atom_sites_solution_hydrogens geom
_atom_sites_solution_primary direct
_atom_sites_solution_secondary difmap
_audit_creation_method SHELXL-97
_cell_angle_alpha 90.00
_cell_angle_beta 119.2710(10)
_cell_angle_gamma 90.00
_cell_formula_units_Z 4
_cell_length_a 18.5324(3)
_cell_length_b 9.95810(10)
_cell_length_c 28.9308(4)
_cell_measurement_reflns_used 22595
_cell_measurement_temperature 173(2)
_cell_measurement_theta_max 27.485
_cell_measurement_theta_min 0.998
_cell_volume 4657.39(12)
_computing_cell_refinement 'Denzo (Nonius B.V., 1998)'
_computing_data_collection 'Collect (Nonius B.V., 1998)'
_computing_data_reduction 'Denzo (Nonius B.V., 1998)'
_computing_molecular_graphics 'PLATON 98 (Spek, 1998)'
_computing_publication_material 'SHELXL-97 (Sheldrick, 1997)'
_computing_structure_refinement 'SHELXL-97 (Sheldrick, 2008)'
_computing_structure_solution 'SHELXS-97 (Sheldrick, 1997)'
_diffrn_ambient_temperature 173(2)
_diffrn_measured_fraction_theta_full 0.986
_diffrn_measured_fraction_theta_max 0.986
_diffrn_measurement_device_type KappaCCD
_diffrn_measurement_method 'phi and omega scans'
_diffrn_radiation_monochromator graphite
_diffrn_radiation_source 'fine-focus sealed tube'
_diffrn_radiation_type MoK\a
_diffrn_radiation_wavelength 0.71073
_diffrn_reflns_av_R_equivalents 0.0476
_diffrn_reflns_av_sigmaI/netI 0.0434
_diffrn_reflns_limit_h_max 24
_diffrn_reflns_limit_h_min -20
_diffrn_reflns_limit_k_max 12
_diffrn_reflns_limit_k_min -11
_diffrn_reflns_limit_l_max 28
_diffrn_reflns_limit_l_min -37
_diffrn_reflns_number 25115
_diffrn_reflns_theta_full 27.49
_diffrn_reflns_theta_max 27.49
_diffrn_reflns_theta_min 1.26
_exptl_absorpt_coefficient_mu 3.202
_exptl_absorpt_correction_T_max 0.42818
_exptl_absorpt_correction_T_min 0.34521
_exptl_absorpt_correction_type multi-scan
_exptl_absorpt_process_details 'MULscanABS in PLATON (Spek, 2003)'
_exptl_crystal_colour yellow
_exptl_crystal_density_diffrn 1.450
_exptl_crystal_density_method 'not measured'
_exptl_crystal_description prism
_exptl_crystal_F_000 2064
_exptl_crystal_size_max 0.42
_exptl_crystal_size_mid 0.30
_exptl_crystal_size_min 0.20
_refine_diff_density_max 0.692
_refine_diff_density_min -2.097
_refine_diff_density_rms 0.326
_refine_ls_extinction_method none
_refine_ls_goodness_of_fit_ref 1.168
_refine_ls_hydrogen_treatment constr
_refine_ls_matrix_type full
_refine_ls_number_parameters 535
_refine_ls_number_reflns 10534
_refine_ls_number_restraints 0
_refine_ls_restrained_S_all 1.168
_refine_ls_R_factor_all 0.0359
_refine_ls_R_factor_gt 0.0274
_refine_ls_shift/su_max 0.002
_refine_ls_shift/su_mean 0.000
_refine_ls_structure_factor_coef Fsqd
_refine_ls_weighting_details 'calc w=1/[\s^2^(Fo^2^)+(0.0461P)^2^+0.0000P] where P=(Fo^2^+2Fc^2^)/3'
_refine_ls_weighting_scheme calc
_refine_ls_wR_factor_gt 0.0720
_refine_ls_wR_factor_ref 0.0866
_reflns_number_gt 9231
_reflns_number_total 10534
_reflns_threshold_expression I>2\s(I)
_cod_data_source_file om5003446_si_003.cif
_cod_data_source_block 8Pt
_cod_depositor_comments
;
The following automatic conversions were performed:

'_symmetry_cell_setting' value 'Monoclinic' changed to 'monoclinic'
according to
/home/saulius/struct/COD-crude-data--automatic-downloads/rss-feeds/ACS/lib/dictionaries/cif_core.dic
dictionary named 'cif_core.dic' version 2.4.2 from 2011-04-26.

Automatic conversion script
Id: cif_fix_values 2281 2013-09-26 08:29:07Z andrius 
;
_cod_original_cell_volume 4657.39(11)
_cod_original_sg_symbol_H-M 'P 21/c'
_cod_database_code 4084263

loop_
_symmetry_equiv_pos_as_xyz
'x, y, z'
'-x, y+1/2, -z+1/2'
'-x, -y, -z'
'x, -y-1/2, z-1/2'

loop_
_atom_site_label
_atom_site_type_symbol
_atom_site_fract_x
_atom_site_fract_y
_atom_site_fract_z
_atom_site_U_iso_or_equiv
_atom_site_adp_type
_atom_site_occupancy
_atom_site_symmetry_multiplicity
_atom_site_calc_flag
_atom_site_refinement_flags
C1 C 0.88427(18) 0.8564(3) 0.46500(11) 0.0180(6) Uani 1 1 d .
C2 C 0.95278(19) 0.8644(3) 0.41951(12) 0.0229(6) Uani 1 1 d .
H2 H 0.9641 0.8739 0.3910 0.027 Uiso 1 1 calc R
C3 C 1.00798(18) 0.8385(3) 0.46979(12) 0.0231(6) Uani 1 1 d .
H3 H 1.0658 0.8261 0.4837 0.028 Uiso 1 1 calc R
C4 C 0.72160(18) 0.8649(3) 0.36772(12) 0.0192(6) Uani 1 1 d .
C5 C 0.64930(18) 0.8490(3) 0.31701(12) 0.0210(6) Uani 1 1 d .
C6 C 0.6551(2) 0.8763(3) 0.27218(13) 0.0231(6) Uani 1 1 d .
H6 H 0.6066 0.8671 0.2387 0.028 Uiso 1 1 calc R
C7 C 0.72833(19) 0.9169(3) 0.27291(12) 0.0213(6) Uani 1 1 d .
C8 C 0.79890(19) 0.9204(3) 0.32165(12) 0.0206(6) Uani 1 1 d .
H8 H 0.8500 0.9444 0.3236 0.025 Uiso 1 1 calc R
C9 C 0.79731(19) 0.8896(2) 0.36828(12) 0.0189(6) Uani 1 1 d .
C10 C 0.56661(18) 0.8008(3) 0.31211(12) 0.0239(6) Uani 1 1 d .
C11 C 0.5791(2) 0.6683(3) 0.34219(14) 0.0342(8) Uani 1 1 d .
H11A H 0.6207 0.6809 0.3795 0.051 Uiso 1 1 calc R
H11B H 0.5978 0.5988 0.3265 0.051 Uiso 1 1 calc R
H11C H 0.5266 0.6407 0.3398 0.051 Uiso 1 1 calc R
C12 C 0.5308(2) 0.9085(3) 0.33322(15) 0.0327(8) Uani 1 1 d .
H12A H 0.4793 0.8754 0.3309 0.049 Uiso 1 1 calc R
H12B H 0.5194 0.9904 0.3120 0.049 Uiso 1 1 calc R
H12C H 0.5708 0.9284 0.3703 0.049 Uiso 1 1 calc R
C13 C 0.5015(2) 0.7748(4) 0.25405(14) 0.0352(8) Uani 1 1 d .
H13A H 0.4511 0.7389 0.2525 0.053 Uiso 1 1 calc R
H13B H 0.5232 0.7097 0.2385 0.053 Uiso 1 1 calc R
H13C H 0.4886 0.8592 0.2341 0.053 Uiso 1 1 calc R
C14 C 0.72659(19) 0.9480(3) 0.22066(12) 0.0259(7) Uani 1 1 d .
C15 C 0.8109(2) 0.9962(4) 0.22932(13) 0.0360(8) Uani 1 1 d .
H15A H 0.8274 1.0772 0.2513 0.054 Uiso 1 1 calc R
H15B H 0.8069 1.0165 0.1950 0.054 Uiso 1 1 calc R
H15C H 0.8522 0.9256 0.2472 0.054 Uiso 1 1 calc R
C16 C 0.7030(2) 0.8192(4) 0.18663(13) 0.0357(8) Uani 1 1 d .
H16A H 0.7453 0.7503 0.2050 0.054 Uiso 1 1 calc R
H16B H 0.6992 0.8392 0.1524 0.054 Uiso 1 1 calc R
H16C H 0.6494 0.7862 0.1809 0.054 Uiso 1 1 calc R
C17 C 0.6624(2) 1.0568(4) 0.19042(13) 0.0347(8) Uani 1 1 d .
H17A H 0.6079 1.0267 0.1839 0.052 Uiso 1 1 calc R
H17B H 0.6606 1.0739 0.1565 0.052 Uiso 1 1 calc R
H17C H 0.6777 1.1395 0.2114 0.052 Uiso 1 1 calc R
C18 C 0.95761(17) 0.8344(3) 0.58093(11) 0.0189(6) Uani 1 1 d .
C19 C 0.99266(18) 0.7886(3) 0.63417(11) 0.0211(6) Uani 1 1 d .
C20 C 1.06316(18) 0.7078(3) 0.65483(12) 0.0248(6) Uani 1 1 d .
H20 H 1.0869 0.6806 0.6908 0.030 Uiso 1 1 calc R
C21 C 1.10125(18) 0.6642(3) 0.62586(12) 0.0241(6) Uani 1 1 d .
C22 C 1.06656(18) 0.7100(3) 0.57402(12) 0.0225(6) Uani 1 1 d .
H22 H 1.0904 0.6837 0.5528 0.027 Uiso 1 1 calc R
C23 C 0.99785(17) 0.7932(3) 0.55259(11) 0.0199(6) Uani 1 1 d .
C24 C 0.95169(19) 0.8244(3) 0.66780(12) 0.0260(7) Uani 1 1 d .
C25 C 0.9517(2) 0.9770(4) 0.67425(13) 0.0343(8) Uani 1 1 d .
H25A H 1.0088 1.0099 0.6928 0.051 Uiso 1 1 calc R
H25B H 0.9243 0.9997 0.6949 0.051 Uiso 1 1 calc R
H25C H 0.9219 1.0192 0.6392 0.051 Uiso 1 1 calc R
C26 C 0.8622(2) 0.7703(4) 0.64054(13) 0.0351(8) Uani 1 1 d .
H26A H 0.8330 0.8002 0.6035 0.053 Uiso 1 1 calc R
H26B H 0.8335 0.8045 0.6590 0.053 Uiso 1 1 calc R
H26C H 0.8632 0.6719 0.6418 0.053 Uiso 1 1 calc R
C27 C 0.9964(2) 0.7613(4) 0.72337(13) 0.0393(8) Uani 1 1 d .
H27A H 0.9958 0.6633 0.7202 0.059 Uiso 1 1 calc R
H27B H 0.9682 0.7875 0.7431 0.059 Uiso 1 1 calc R
H27C H 1.0538 0.7930 0.7422 0.059 Uiso 1 1 calc R
C28 C 1.1786(2) 0.5747(3) 0.65134(14) 0.0311(7) Uani 1 1 d .
C29 C 1.1948(3) 0.5086(5) 0.60997(16) 0.0599(12) Uani 1 1 d .
H29A H 1.1457 0.4582 0.5849 0.090 Uiso 1 1 calc R
H29B H 1.2419 0.4471 0.6275 0.090 Uiso 1 1 calc R
H29C H 1.2074 0.5777 0.5908 0.090 Uiso 1 1 calc R
C30 C 1.2529(2) 0.6615(5) 0.68783(17) 0.0532(11) Uani 1 1 d .
H30A H 1.2624 0.7291 0.6667 0.080 Uiso 1 1 calc R
H30B H 1.3021 0.6046 0.7062 0.080 Uiso 1 1 calc R
H30C H 1.2419 0.7064 0.7139 0.080 Uiso 1 1 calc R
C31 C 1.1699(3) 0.4624(4) 0.68476(18) 0.0563(12) Uani 1 1 d .
H31A H 1.1613 0.5021 0.7127 0.084 Uiso 1 1 calc R
H31B H 1.2204 0.4079 0.7009 0.084 Uiso 1 1 calc R
H31C H 1.1225 0.4054 0.6620 0.084 Uiso 1 1 calc R
C32 C 0.70705(18) 1.0134(3) 0.56343(11) 0.0215(6) Uani 1 1 d .
C33 C 0.7590(2) 1.1237(3) 0.58692(15) 0.0319(8) Uani 1 1 d .
H33 H 0.7866 1.1642 0.5701 0.038 Uiso 1 1 calc R
C34 C 0.7702(2) 1.1740(4) 0.63455(15) 0.0428(9) Uani 1 1 d .
H34 H 0.8056 1.2488 0.6504 0.051 Uiso 1 1 calc R
C35 C 0.7304(3) 1.1158(4) 0.65900(16) 0.0439(10) Uani 1 1 d .
H35 H 0.7386 1.1505 0.6918 0.053 Uiso 1 1 calc R
C36 C 0.6788(2) 1.0082(4) 0.63633(14) 0.0393(9) Uani 1 1 d .
H36 H 0.6513 0.9690 0.6534 0.047 Uiso 1 1 calc R
C37 C 0.6668(2) 0.9564(3) 0.58837(13) 0.0306(7) Uani 1 1 d .
H37 H 0.6311 0.8818 0.5727 0.037 Uiso 1 1 calc R
C38 C 0.61666(18) 0.8219(3) 0.48072(12) 0.0214(6) Uani 1 1 d .
C39 C 0.6485(2) 0.6934(3) 0.49737(13) 0.0293(7) Uani 1 1 d .
H39 H 0.7067 0.6804 0.5171 0.035 Uiso 1 1 calc R
C40 C 0.5958(2) 0.5848(3) 0.48530(16) 0.0384(9) Uani 1 1 d .
H40 H 0.6178 0.4975 0.4971 0.046 Uiso 1 1 calc R
C41 C 0.5105(2) 0.6034(3) 0.45584(16) 0.0334(8) Uani 1 1 d .
H41 H 0.4743 0.5287 0.4473 0.040 Uiso 1 1 calc R
C42 C 0.4786(2) 0.7300(3) 0.43923(13) 0.0283(7) Uani 1 1 d .
H42 H 0.4205 0.7426 0.4194 0.034 Uiso 1 1 calc R
C43 C 0.53136(18) 0.8393(3) 0.45136(12) 0.0236(6) Uani 1 1 d .
H43 H 0.5091 0.9265 0.4395 0.028 Uiso 1 1 calc R
C44 C 0.6370(2) 1.1020(3) 0.45793(13) 0.0205(6) Uani 1 1 d .
C45 C 0.5709(2) 1.1585(3) 0.46066(13) 0.0253(7) Uani 1 1 d .
H45 H 0.5554 1.1249 0.4853 0.030 Uiso 1 1 calc R
C46 C 0.5273(2) 1.2639(3) 0.42753(14) 0.0325(7) Uani 1 1 d .
H46 H 0.4807 1.3002 0.4285 0.039 Uiso 1 1 calc R
C47 C 0.5514(2) 1.3164(3) 0.39295(14) 0.0359(8) Uani 1 1 d .
H47 H 0.5215 1.3891 0.3704 0.043 Uiso 1 1 calc R
C48 C 0.6182(2) 1.2640(3) 0.39114(14) 0.0349(8) Uani 1 1 d .
H48 H 0.6349 1.3014 0.3677 0.042 Uiso 1 1 calc R
C49 C 0.6618(2) 1.1560(3) 0.42346(12) 0.0267(7) Uani 1 1 d .
H49 H 0.7081 1.1196 0.4220 0.032 Uiso 1 1 calc R
C50 C 0.9166(3) 0.4624(4) 0.57442(18) 0.0616(12) Uani 1 1 d .
H50A H 0.9604 0.4401 0.5655 0.074 Uiso 1 1 calc R
H50B H 0.9174 0.5608 0.5796 0.074 Uiso 1 1 calc R
N1 N 0.87505(16) 0.8750(2) 0.41621(10) 0.0188(5) Uani 1 1 d .
N2 N 0.96518(15) 0.8331(3) 0.49813(10) 0.0194(5) Uani 1 1 d .
O1 O 0.71240(13) 0.8523(2) 0.41058(8) 0.0228(4) Uani 1 1 d .
O2 O 0.89085(13) 0.91399(19) 0.56093(8) 0.0209(4) Uani 1 1 d .
P1 P 0.69193(4) 0.95742(7) 0.49931(3) 0.01865(15) Uani 1 1 d .
Cl1 Cl 0.82001(9) 0.41540(14) 0.52154(6) 0.0745(4) Uani 1 1 d .
Cl2 Cl 0.93788(9) 0.38198(12) 0.63326(6) 0.0705(4) Uani 1 1 d .
Pt1 Pt 0.800034(6) 0.890223(10) 0.485357(4) 0.01699(5) Uani 1 1 d .

loop_
_atom_site_aniso_label
_atom_site_aniso_U_11
_atom_site_aniso_U_22
_atom_site_aniso_U_33
_atom_site_aniso_U_23
_atom_site_aniso_U_13
_atom_site_aniso_U_12
C1 0.0174(14) 0.0188(13) 0.0190(14) -0.0034(11) 0.0097(12) -0.0033(12)
C2 0.0198(15) 0.0300(15) 0.0231(16) 0.0024(12) 0.0138(13) 0.0021(13)
C3 0.0177(14) 0.0302(16) 0.0259(16) 0.0020(13) 0.0141(13) 0.0024(13)
C4 0.0186(14) 0.0201(13) 0.0210(15) -0.0009(11) 0.0113(13) 0.0007(12)
C5 0.0190(14) 0.0226(14) 0.0219(15) -0.0022(12) 0.0103(12) -0.0016(13)
C6 0.0203(15) 0.0275(15) 0.0200(16) -0.0008(11) 0.0086(13) -0.0004(12)
C7 0.0210(15) 0.0239(14) 0.0199(15) 0.0007(12) 0.0107(13) 0.0006(12)
C8 0.0189(14) 0.0227(13) 0.0235(15) 0.0025(12) 0.0131(13) -0.0005(12)
C9 0.0155(14) 0.0198(14) 0.0193(15) -0.0012(10) 0.0068(12) 0.0004(11)
C10 0.0174(14) 0.0317(16) 0.0231(15) -0.0012(12) 0.0104(12) -0.0043(13)
C11 0.0258(17) 0.0342(18) 0.041(2) 0.0041(16) 0.0148(15) -0.0057(16)
C12 0.0225(17) 0.044(2) 0.0340(19) -0.0050(15) 0.0159(15) -0.0014(15)
C13 0.0227(15) 0.051(2) 0.0298(18) -0.0055(16) 0.0115(14) -0.0104(16)
C14 0.0248(16) 0.0320(16) 0.0217(15) 0.0013(13) 0.0121(13) -0.0041(14)
C15 0.0299(17) 0.056(2) 0.0252(17) 0.0076(16) 0.0160(15) -0.0049(17)
C16 0.0383(19) 0.048(2) 0.0276(18) -0.0068(16) 0.0212(16) -0.0035(17)
C17 0.0312(18) 0.0407(19) 0.0302(19) 0.0108(15) 0.0136(15) 0.0006(16)
C18 0.0163(13) 0.0194(13) 0.0213(14) 0.0000(12) 0.0095(12) -0.0012(12)
C19 0.0200(14) 0.0247(14) 0.0183(14) 0.0000(11) 0.0091(12) -0.0013(12)
C20 0.0234(15) 0.0309(16) 0.0174(14) 0.0028(12) 0.0079(13) 0.0013(13)
C21 0.0203(15) 0.0272(15) 0.0229(15) 0.0031(13) 0.0091(13) 0.0034(13)
C22 0.0207(14) 0.0265(15) 0.0235(15) 0.0015(12) 0.0133(13) 0.0031(13)
C23 0.0198(14) 0.0216(14) 0.0184(14) 0.0013(11) 0.0093(12) -0.0004(12)
C24 0.0230(15) 0.0366(18) 0.0212(15) 0.0018(14) 0.0129(13) 0.0025(14)
C25 0.0286(17) 0.047(2) 0.0264(17) -0.0084(15) 0.0129(15) 0.0039(16)
C26 0.0275(17) 0.049(2) 0.0348(19) 0.0073(16) 0.0199(16) -0.0002(16)
C27 0.0358(19) 0.063(2) 0.0242(17) 0.0076(17) 0.0183(16) 0.0083(18)
C28 0.0243(17) 0.0373(17) 0.0290(18) 0.0038(15) 0.0110(15) 0.0098(15)
C29 0.058(3) 0.073(3) 0.042(2) 0.006(2) 0.019(2) 0.044(2)
C30 0.0254(19) 0.062(3) 0.056(3) 0.001(2) 0.0081(19) 0.010(2)
C31 0.052(2) 0.053(3) 0.066(3) 0.030(2) 0.030(2) 0.028(2)
C32 0.0226(14) 0.0211(14) 0.0226(15) 0.0002(12) 0.0124(13) 0.0039(12)
C33 0.034(2) 0.0331(18) 0.032(2) -0.0047(14) 0.0185(17) -0.0005(14)
C34 0.046(2) 0.042(2) 0.036(2) -0.0119(17) 0.0162(18) 0.0032(19)
C35 0.060(3) 0.048(2) 0.027(2) 0.0027(15) 0.023(2) 0.0259(19)
C36 0.059(2) 0.0390(19) 0.036(2) 0.0098(16) 0.0358(19) 0.0156(19)
C37 0.0398(19) 0.0259(16) 0.0364(19) 0.0062(14) 0.0265(16) 0.0073(15)
C38 0.0250(15) 0.0202(14) 0.0242(15) -0.0020(12) 0.0161(13) -0.0008(13)
C39 0.0233(16) 0.0269(16) 0.0352(18) 0.0030(13) 0.0122(14) 0.0011(14)
C40 0.040(2) 0.0219(16) 0.050(2) 0.0059(15) 0.0197(19) -0.0002(15)
C41 0.034(2) 0.0256(17) 0.043(2) -0.0028(14) 0.0207(18) -0.0088(14)
C42 0.0242(16) 0.0292(16) 0.0361(18) -0.0048(14) 0.0182(15) -0.0037(14)
C43 0.0210(15) 0.0238(14) 0.0291(16) -0.0018(13) 0.0147(13) 0.0012(13)
C44 0.0197(15) 0.0189(14) 0.0226(16) -0.0001(11) 0.0102(13) -0.0006(11)
C45 0.0298(17) 0.0209(14) 0.0314(17) -0.0027(13) 0.0199(15) -0.0008(14)
C46 0.0281(17) 0.0237(15) 0.046(2) 0.0022(14) 0.0182(16) 0.0073(14)
C47 0.0354(19) 0.0267(16) 0.040(2) 0.0104(15) 0.0136(16) 0.0068(15)
C48 0.040(2) 0.0334(18) 0.0325(19) 0.0101(15) 0.0192(16) 0.0005(16)
C49 0.0287(17) 0.0268(15) 0.0270(17) 0.0036(13) 0.0155(14) 0.0012(14)
C50 0.080(3) 0.048(2) 0.068(3) -0.014(2) 0.044(3) -0.024(2)
N1 0.0171(12) 0.0228(12) 0.0193(13) 0.0004(9) 0.0109(11) 0.0007(10)
N2 0.0154(11) 0.0247(12) 0.0200(12) 0.0007(10) 0.0103(10) 0.0018(11)
O1 0.0171(10) 0.0358(11) 0.0167(10) -0.0023(9) 0.0092(9) -0.0026(10)
O2 0.0194(11) 0.0258(10) 0.0164(11) -0.0021(8) 0.0080(9) 0.0027(9)
P1 0.0183(4) 0.0199(4) 0.0213(4) 0.0006(3) 0.0125(3) -0.0001(3)
Cl1 0.0722(9) 0.0843(9) 0.0622(9) 0.0054(6) 0.0292(7) -0.0034(7)
Cl2 0.0671(9) 0.0759(8) 0.0643(9) 0.0057(6) 0.0288(7) -0.0164(6)
Pt1 0.01528(7) 0.02048(8) 0.01741(7) 0.00011(4) 0.00970(5) 0.00058(4)

loop_
_atom_type_symbol
_atom_type_description
_atom_type_scat_dispersion_real
_atom_type_scat_dispersion_imag
_atom_type_scat_source
C C 0.0033 0.0016 'International Tables Vol C Tables 4.2.6.8 and 6.1.1.4'
H H 0.0000 0.0000 'International Tables Vol C Tables 4.2.6.8 and 6.1.1.4'
N N 0.0061 0.0033 'International Tables Vol C Tables 4.2.6.8 and 6.1.1.4'
O O 0.0106 0.0060 'International Tables Vol C Tables 4.2.6.8 and 6.1.1.4'
P P 0.1023 0.0942 'International Tables Vol C Tables 4.2.6.8 and 6.1.1.4'
Cl Cl 0.1484 0.1585 'International Tables Vol C Tables 4.2.6.8 and 6.1.1.4'
Pt Pt -1.7033 8.3905 'International Tables Vol C Tables 4.2.6.8 and 6.1.1.4'

loop_
_geom_angle_atom_site_label_1
_geom_angle_atom_site_label_2
_geom_angle_atom_site_label_3
_geom_angle
N2 C1 N1 107.2(2)
N2 C1 Pt1 126.3(2)
N1 C1 Pt1 125.6(2)
C3 C2 N1 107.7(3)
C3 C2 H2 126.1
N1 C2 H2 126.1
C2 C3 N2 107.2(3)
C2 C3 H3 126.4
N2 C3 H3 126.4
O1 C4 C9 125.5(3)
O1 C4 C5 117.4(3)
C9 C4 C5 117.1(3)
C6 C5 C4 118.5(3)
C6 C5 C10 120.3(3)
C4 C5 C10 121.2(3)
C5 C6 C7 124.1(3)
C5 C6 H6 118.0
C7 C6 H6 118.0
C8 C7 C6 116.7(3)
C8 C7 C14 123.9(3)
C6 C7 C14 119.4(3)
C7 C8 C9 121.7(3)
C7 C8 H8 119.2
C9 C8 H8 119.2
C8 C9 C4 121.0(3)
C8 C9 N1 118.0(3)
C4 C9 N1 120.9(3)
C11 C10 C12 110.4(3)
C11 C10 C13 107.1(3)
C12 C10 C13 106.9(3)
C11 C10 C5 110.3(2)
C12 C10 C5 110.5(2)
C13 C10 C5 111.5(2)
C10 C11 H11A 109.5
C10 C11 H11B 109.5
H11A C11 H11B 109.5
C10 C11 H11C 109.5
H11A C11 H11C 109.5
H11B C11 H11C 109.5
C10 C12 H12A 109.5
C10 C12 H12B 109.5
H12A C12 H12B 109.5
C10 C12 H12C 109.5
H12A C12 H12C 109.5
H12B C12 H12C 109.5
C10 C13 H13A 109.5
C10 C13 H13B 109.5
H13A C13 H13B 109.5
C10 C13 H13C 109.5
H13A C13 H13C 109.5
H13B C13 H13C 109.5
C7 C14 C17 110.2(3)
C7 C14 C15 112.0(3)
C17 C14 C15 108.5(3)
C7 C14 C16 108.9(3)
C17 C14 C16 109.0(3)
C15 C14 C16 108.2(3)
C14 C15 H15A 109.5
C14 C15 H15B 109.5
H15A C15 H15B 109.5
C14 C15 H15C 109.5
H15A C15 H15C 109.5
H15B C15 H15C 109.5
C14 C16 H16A 109.5
C14 C16 H16B 109.5
H16A C16 H16B 109.5
C14 C16 H16C 109.5
H16A C16 H16C 109.5
H16B C16 H16C 109.5
C14 C17 H17A 109.5
C14 C17 H17B 109.5
H17A C17 H17B 109.5
C14 C17 H17C 109.5
H17A C17 H17C 109.5
H17B C17 H17C 109.5
O2 C18 C23 124.0(2)
O2 C18 C19 119.6(2)
C23 C18 C19 116.4(3)
C20 C19 C18 119.0(3)
C20 C19 C24 120.7(3)
C18 C19 C24 120.3(3)
C19 C20 C21 124.2(3)
C19 C20 H20 117.9
C21 C20 H20 117.9
C22 C21 C20 116.2(3)
C22 C21 C28 122.6(3)
C20 C21 C28 121.1(3)
C23 C22 C21 121.2(3)
C23 C22 H22 119.4
C21 C22 H22 119.4
C22 C23 C18 123.0(3)
C22 C23 N2 117.2(2)
C18 C23 N2 119.8(2)
C25 C24 C27 108.1(3)
C25 C24 C19 109.6(2)
C27 C24 C19 112.7(3)
C25 C24 C26 110.1(3)
C27 C24 C26 106.7(3)
C19 C24 C26 109.6(3)
C24 C25 H25A 109.5
C24 C25 H25B 109.5
H25A C25 H25B 109.5
C24 C25 H25C 109.5
H25A C25 H25C 109.5
H25B C25 H25C 109.5
C24 C26 H26A 109.5
C24 C26 H26B 109.5
H26A C26 H26B 109.5
C24 C26 H26C 109.5
H26A C26 H26C 109.5
H26B C26 H26C 109.5
C24 C27 H27A 109.5
C24 C27 H27B 109.5
H27A C27 H27B 109.5
C24 C27 H27C 109.5
H27A C27 H27C 109.5
H27B C27 H27C 109.5
C29 C28 C30 109.3(3)
C29 C28 C21 111.8(3)
C30 C28 C21 108.5(3)
C29 C28 C31 107.5(3)
C30 C28 C31 108.2(3)
C21 C28 C31 111.4(3)
C28 C29 H29A 109.5
C28 C29 H29B 109.5
H29A C29 H29B 109.5
C28 C29 H29C 109.5
H29A C29 H29C 109.5
H29B C29 H29C 109.5
C28 C30 H30A 109.5
C28 C30 H30B 109.5
H30A C30 H30B 109.5
C28 C30 H30C 109.5
H30A C30 H30C 109.5
H30B C30 H30C 109.5
C28 C31 H31A 109.5
C28 C31 H31B 109.5
H31A C31 H31B 109.5
C28 C31 H31C 109.5
H31A C31 H31C 109.5
H31B C31 H31C 109.5
C37 C32 C33 119.1(3)
C37 C32 P1 123.3(2)
C33 C32 P1 117.5(2)
C34 C33 C32 120.0(3)
C34 C33 H33 120.0
C32 C33 H33 120.0
C35 C34 C33 120.2(4)
C35 C34 H34 119.9
C33 C34 H34 119.9
C36 C35 C34 120.5(3)
C36 C35 H35 119.8
C34 C35 H35 119.8
C35 C36 C37 120.1(3)
C35 C36 H36 120.0
C37 C36 H36 120.0
C32 C37 C36 120.1(3)
C32 C37 H37 120.0
C36 C37 H37 120.0
C43 C38 C39 119.2(3)
C43 C38 P1 124.4(2)
C39 C38 P1 116.4(2)
C40 C39 C38 120.3(3)
C40 C39 H39 119.9
C38 C39 H39 119.9
C39 C40 C41 120.0(3)
C39 C40 H40 120.0
C41 C40 H40 120.0
C42 C41 C40 120.0(3)
C42 C41 H41 120.0
C40 C41 H41 120.0
C41 C42 C43 120.1(3)
C41 C42 H42 120.0
C43 C42 H42 120.0
C42 C43 C38 120.4(3)
C42 C43 H43 119.8
C38 C43 H43 119.8
C45 C44 C49 119.6(3)
C45 C44 P1 120.5(2)
C49 C44 P1 119.9(2)
C46 C45 C44 120.1(3)
C46 C45 H45 119.9
C44 C45 H45 119.9
C47 C46 C45 120.2(3)
C47 C46 H46 119.9
C45 C46 H46 119.9
C48 C47 C46 120.1(3)
C48 C47 H47 119.9
C46 C47 H47 119.9
C47 C48 C49 120.5(3)
C47 C48 H48 119.7
C49 C48 H48 119.7
C44 C49 C48 119.4(3)
C44 C49 H49 120.3
C48 C49 H49 120.3
Cl2 C50 Cl1 112.1(2)
Cl2 C50 H50A 109.2
Cl1 C50 H50A 109.2
Cl2 C50 H50B 109.2
Cl1 C50 H50B 109.2
H50A C50 H50B 107.9
C1 N1 C2 108.6(2)
C1 N1 C9 125.3(2)
C2 N1 C9 125.9(2)
C1 N2 C3 109.3(2)
C1 N2 C23 123.5(2)
C3 N2 C23 126.8(2)
C4 O1 Pt1 125.39(19)
C18 O2 Pt1 120.24(17)
C32 P1 C38 103.99(13)
C32 P1 C44 100.64(14)
C38 P1 C44 106.79(14)
C32 P1 Pt1 123.20(10)
C38 P1 Pt1 109.59(9)
C44 P1 Pt1 111.30(11)
C1 Pt1 O1 89.27(10)
C1 Pt1 O2 88.89(10)
O1 Pt1 O2 175.73(8)
C1 Pt1 P1 170.80(9)
O1 Pt1 P1 85.96(6)
O2 Pt1 P1 96.37(6)

loop_
_geom_bond_atom_site_label_1
_geom_bond_atom_site_label_2
_geom_bond_distance
C1 N2 1.347(4)
C1 N1 1.349(4)
C1 Pt1 1.948(3)
C2 C3 1.332(4)
C2 N1 1.400(4)
C2 H2 0.9500
C3 N2 1.393(4)
C3 H3 0.9500
C4 O1 1.337(3)
C4 C9 1.417(4)
C4 C5 1.432(4)
C5 C6 1.380(4)
C5 C10 1.545(4)
C6 C7 1.407(4)
C6 H6 0.9500
C7 C8 1.377(4)
C7 C14 1.528(4)
C8 C9 1.398(4)
C8 H8 0.9500
C9 N1 1.437(4)
C10 C11 1.535(4)
C10 C12 1.536(4)
C10 C13 1.537(4)
C11 H11A 0.9800
C11 H11B 0.9800
C11 H11C 0.9800
C12 H12A 0.9800
C12 H12B 0.9800
C12 H12C 0.9800
C13 H13A 0.9800
C13 H13B 0.9800
C13 H13C 0.9800
C14 C17 1.528(4)
C14 C15 1.533(4)
C14 C16 1.544(5)
C15 H15A 0.9800
C15 H15B 0.9800
C15 H15C 0.9800
C16 H16A 0.9800
C16 H16B 0.9800
C16 H16C 0.9800
C17 H17A 0.9800
C17 H17B 0.9800
C17 H17C 0.9800
C18 O2 1.340(3)
C18 C23 1.412(4)
C18 C19 1.422(4)
C19 C20 1.396(4)
C19 C24 1.540(4)
C20 C21 1.403(4)
C20 H20 0.9500
C21 C22 1.388(4)
C21 C28 1.536(4)
C22 C23 1.386(4)
C22 H22 0.9500
C23 N2 1.440(3)
C24 C25 1.532(5)
C24 C27 1.537(4)
C24 C26 1.544(4)
C25 H25A 0.9800
C25 H25B 0.9800
C25 H25C 0.9800
C26 H26A 0.9800
C26 H26B 0.9800
C26 H26C 0.9800
C27 H27A 0.9800
C27 H27B 0.9800
C27 H27C 0.9800
C28 C29 1.520(5)
C28 C30 1.528(5)
C28 C31 1.538(5)
C29 H29A 0.9800
C29 H29B 0.9800
C29 H29C 0.9800
C30 H30A 0.9800
C30 H30B 0.9800
C30 H30C 0.9800
C31 H31A 0.9800
C31 H31B 0.9800
C31 H31C 0.9800
C32 C37 1.387(4)
C32 C33 1.399(4)
C32 P1 1.823(3)
C33 C34 1.383(5)
C33 H33 0.9500
C34 C35 1.375(6)
C34 H34 0.9500
C35 C36 1.371(6)
C35 H35 0.9500
C36 C37 1.393(5)
C36 H36 0.9500
C37 H37 0.9500
C38 C43 1.392(4)
C38 C39 1.392(4)
C38 P1 1.823(3)
C39 C40 1.383(5)
C39 H39 0.9500
C40 C41 1.395(5)
C40 H40 0.9500
C41 C42 1.375(4)
C41 H41 0.9500
C42 C43 1.388(4)
C42 H42 0.9500
C43 H43 0.9500
C44 C45 1.386(4)
C44 C49 1.394(4)
C44 P1 1.830(3)
C45 C46 1.384(4)
C45 H45 0.9500
C46 C47 1.382(5)
C46 H46 0.9500
C47 C48 1.367(5)
C47 H47 0.9500
C48 C49 1.395(4)
C48 H48 0.9500
C49 H49 0.9500
C50 Cl2 1.743(5)
C50 Cl1 1.757(5)
C50 H50A 0.9900
C50 H50B 0.9900
O1 Pt1 2.006(2)
O2 Pt1 2.017(2)
P1 Pt1 2.3272(7)

loop_
_geom_torsion_atom_site_label_1
_geom_torsion_atom_site_label_2
_geom_torsion_atom_site_label_3
_geom_torsion_atom_site_label_4
_geom_torsion
N1 C2 C3 N2 -0.1(3)
O1 C4 C5 C6 172.8(3)
C9 C4 C5 C6 -8.6(4)
O1 C4 C5 C10 -7.9(4)
C9 C4 C5 C10 170.7(3)
C4 C5 C6 C7 1.2(4)
C10 C5 C6 C7 -178.2(3)
C5 C6 C7 C8 4.3(4)
C5 C6 C7 C14 -178.4(3)
C6 C7 C8 C9 -2.1(4)
C14 C7 C8 C9 -179.3(3)
C7 C8 C9 C4 -5.6(4)
C7 C8 C9 N1 170.4(3)
O1 C4 C9 C8 -170.6(3)
C5 C4 C9 C8 10.9(4)
O1 C4 C9 N1 13.5(4)
C5 C4 C9 N1 -165.0(2)
C6 C5 C10 C11 125.3(3)
C4 C5 C10 C11 -54.0(4)
C6 C5 C10 C12 -112.3(3)
C4 C5 C10 C12 68.4(4)
C6 C5 C10 C13 6.4(4)
C4 C5 C10 C13 -172.9(3)
C8 C7 C14 C17 -126.1(3)
C6 C7 C14 C17 56.8(4)
C8 C7 C14 C15 -5.3(4)
C6 C7 C14 C15 177.6(3)
C8 C7 C14 C16 114.4(3)
C6 C7 C14 C16 -62.7(4)
O2 C18 C19 C20 -178.8(3)
C23 C18 C19 C20 0.1(4)
O2 C18 C19 C24 3.1(4)
C23 C18 C19 C24 -178.1(3)
C18 C19 C20 C21 -2.1(5)
C24 C19 C20 C21 176.1(3)
C19 C20 C21 C22 2.2(5)
C19 C20 C21 C28 -179.7(3)
C20 C21 C22 C23 -0.4(4)
C28 C21 C22 C23 -178.5(3)
C21 C22 C23 C18 -1.5(5)
C21 C22 C23 N2 -178.7(3)
O2 C18 C23 C22 -179.5(3)
C19 C18 C23 C22 1.6(4)
O2 C18 C23 N2 -2.4(4)
C19 C18 C23 N2 178.8(2)
C20 C19 C24 C25 119.9(3)
C18 C19 C24 C25 -61.9(3)
C20 C19 C24 C27 -0.5(4)
C18 C19 C24 C27 177.7(3)
C20 C19 C24 C26 -119.1(3)
C18 C19 C24 C26 59.1(4)
C22 C21 C28 C29 -18.0(5)
C20 C21 C28 C29 164.0(3)
C22 C21 C28 C30 102.6(4)
C20 C21 C28 C30 -75.4(4)
C22 C21 C28 C31 -138.3(3)
C20 C21 C28 C31 43.7(4)
C37 C32 C33 C34 0.5(5)
P1 C32 C33 C34 177.5(3)
C32 C33 C34 C35 -0.1(6)
C33 C34 C35 C36 -0.4(6)
C34 C35 C36 C37 0.4(6)
C33 C32 C37 C36 -0.4(5)
P1 C32 C37 C36 -177.3(2)
C35 C36 C37 C32 0.0(5)
C43 C38 C39 C40 -0.7(5)
P1 C38 C39 C40 179.6(3)
C38 C39 C40 C41 0.7(5)
C39 C40 C41 C42 -0.6(6)
C40 C41 C42 C43 0.5(5)
C41 C42 C43 C38 -0.5(5)
C39 C38 C43 C42 0.6(5)
P1 C38 C43 C42 -179.7(2)
C49 C44 C45 C46 3.1(5)
P1 C44 C45 C46 -177.0(3)
C44 C45 C46 C47 -2.4(5)
C45 C46 C47 C48 0.4(5)
C46 C47 C48 C49 0.9(5)
C45 C44 C49 C48 -1.8(5)
P1 C44 C49 C48 178.4(3)
C47 C48 C49 C44 -0.2(5)
N2 C1 N1 C2 -0.7(3)
Pt1 C1 N1 C2 169.0(2)
N2 C1 N1 C9 173.5(2)
Pt1 C1 N1 C9 -16.8(4)
C3 C2 N1 C1 0.5(3)
C3 C2 N1 C9 -173.7(3)
C8 C9 N1 C1 174.3(3)
C4 C9 N1 C1 -9.7(4)
C8 C9 N1 C2 -12.5(4)
C4 C9 N1 C2 163.5(3)
N1 C1 N2 C3 0.6(3)
Pt1 C1 N2 C3 -169.0(2)
N1 C1 N2 C23 -172.5(2)
Pt1 C1 N2 C23 17.9(4)
C2 C3 N2 C1 -0.3(3)
C2 C3 N2 C23 172.6(3)
C22 C23 N2 C1 147.9(3)
C18 C23 N2 C1 -29.4(4)
C22 C23 N2 C3 -24.0(4)
C18 C23 N2 C3 158.7(3)
C9 C4 O1 Pt1 8.9(4)
C5 C4 O1 Pt1 -172.62(19)
C23 C18 O2 Pt1 40.2(4)
C19 C18 O2 Pt1 -141.1(2)
C37 C32 P1 C38 0.4(3)
C33 C32 P1 C38 -176.5(2)
C37 C32 P1 C44 110.9(3)
C33 C32 P1 C44 -66.0(3)
C37 C32 P1 Pt1 -124.7(2)
C33 C32 P1 Pt1 58.4(3)
C43 C38 P1 C32 90.7(3)
C39 C38 P1 C32 -89.6(2)
C43 C38 P1 C44 -15.2(3)
C39 C38 P1 C44 164.5(2)
C43 C38 P1 Pt1 -135.8(2)
C39 C38 P1 Pt1 43.9(3)
C45 C44 P1 C32 -47.2(3)
C49 C44 P1 C32 132.7(3)
C45 C44 P1 C38 61.1(3)
C49 C44 P1 C38 -119.0(3)
C45 C44 P1 Pt1 -179.3(2)
C49 C44 P1 Pt1 0.5(3)
N2 C1 Pt1 O1 -164.1(3)
N1 C1 Pt1 O1 28.2(2)
N2 C1 Pt1 O2 12.1(3)
N1 C1 Pt1 O2 -155.7(2)
C4 O1 Pt1 C1 -24.7(2)
C4 O1 Pt1 P1 147.5(2)
C18 O2 Pt1 C1 -39.2(2)
C18 O2 Pt1 P1 148.36(19)
C32 P1 Pt1 O1 178.08(13)
C38 P1 Pt1 O1 55.43(12)
C44 P1 Pt1 O1 -62.46(12)
C32 P1 Pt1 O2 1.66(13)
C38 P1 Pt1 O2 -120.98(12)
C44 P1 Pt1 O2 121.13(12)
